data_4063688
loop_
_publ_author_name
'Honz\'i\<cek, Jan'
'Rom\~ao, Carlos C.'
'Calhorda, Maria J.'
'Mukhopadhyay, Abhik'
'Vinkl\'arek, Jarom\'ir'
'Pad\<elkov\'a, Zde\<nka'

_publ_section_title
;
 Reaction of Spiro[2.4]hepta-4,6-diene with Molybdenum(II) Indenyl
 Compounds: Effects of Substitution in the Indenyl Ligand
;
_journal_issue 4
_journal_name_full Organometallics
_journal_page_first 717
_journal_paper_doi 10.1021/om100840r
_journal_volume 30
_journal_year 2011
_chemical_formula_moiety 'C23 H19 Mo O, B F4'
_chemical_formula_sum 'C23 H19 B F4 Mo O'
_chemical_formula_weight 494.13
_chemical_name_systematic
; 
 ? 
;
_space_group_IT_number 14
_symmetry_cell_setting monoclinic
_symmetry_space_group_name_Hall '-P 2ybc'
_symmetry_space_group_name_H-M 'P 1 21/c 1'
_atom_sites_solution_hydrogens geom
_atom_sites_solution_primary direct
_atom_sites_solution_secondary difmap
_audit_creation_method SHELXL-97
_cell_angle_alpha 90.00
_cell_angle_beta 92.6420(10)
_cell_angle_gamma 90.00
_cell_formula_units_Z 8
_cell_length_a 10.6558(4)
_cell_length_b 18.9207(8)
_cell_length_c 19.6544(8)
_cell_measurement_temperature 296(2)
_cell_volume 3958.4(3)
_computing_cell_refinement 'Bruker SMART'
_computing_data_collection 'Bruker SMART'
_computing_data_reduction 'Bruker SAINT'
_computing_molecular_graphics 'Bruker SHELXTL'
_computing_publication_material 'Bruker SHELXTL'
_computing_structure_refinement 'Bruker SHELXTL'
_computing_structure_solution 'Bruker SHELXTL'
_diffrn_ambient_temperature 296(2)
_diffrn_measured_fraction_theta_full 0.962
_diffrn_measured_fraction_theta_max 0.962
_diffrn_measurement_device_type 'CCD area detector'
_diffrn_measurement_method 'phi and omega scans'
_diffrn_radiation_monochromator graphite
_diffrn_radiation_source 'fine-focus sealed tube'
_diffrn_radiation_type MoK\a
_diffrn_radiation_wavelength 0.71073
_diffrn_reflns_av_R_equivalents 0.0292
_diffrn_reflns_av_sigmaI/netI 0.0187
_diffrn_reflns_limit_h_max 10
_diffrn_reflns_limit_h_min -12
_diffrn_reflns_limit_k_max 22
_diffrn_reflns_limit_k_min -22
_diffrn_reflns_limit_l_max 23
_diffrn_reflns_limit_l_min -23
_diffrn_reflns_number 47438
_diffrn_reflns_theta_full 25.00
_diffrn_reflns_theta_max 25.00
_diffrn_reflns_theta_min 1.49
_exptl_absorpt_coefficient_mu 0.712
_exptl_absorpt_correction_T_max 0.9721
_exptl_absorpt_correction_T_min 0.8148
_exptl_absorpt_correction_type multi-scan
_exptl_absorpt_process_details 'Bruker AXS SADABS program'
_exptl_crystal_colour red
_exptl_crystal_density_diffrn 1.658
_exptl_crystal_density_method 'not measured'
_exptl_crystal_description plate
_exptl_crystal_F_000 1984
_exptl_crystal_size_max 0.30
_exptl_crystal_size_mid 0.18
_exptl_crystal_size_min 0.04
_refine_diff_density_max 1.181
_refine_diff_density_min -0.481
_refine_diff_density_rms 0.091
_refine_ls_extinction_method none
_refine_ls_goodness_of_fit_ref 1.086
_refine_ls_hydrogen_treatment constr
_refine_ls_matrix_type full
_refine_ls_number_parameters 536
_refine_ls_number_reflns 6716
_refine_ls_number_restraints 0
_refine_ls_restrained_S_all 1.086
_refine_ls_R_factor_all 0.0305
_refine_ls_R_factor_gt 0.0264
_refine_ls_shift/su_max 0.001
_refine_ls_shift/su_mean 0.000
_refine_ls_structure_factor_coef Fsqd
_refine_ls_weighting_details 'calc w=1/[\s^2^(Fo^2^)+(0.0345P)^2^+6.2994P] where P=(Fo^2^+2Fc^2^)/3'
_refine_ls_weighting_scheme calc
_refine_ls_wR_factor_gt 0.0659
_refine_ls_wR_factor_ref 0.0754
_reflns_number_gt 6096
_reflns_number_total 6716
_reflns_threshold_expression >2sigma(I)
_cod_data_source_file om100840r_si_001.cif
_cod_data_source_block 16a
_cod_depositor_comments
;
The following automatic conversions were performed:

'_symmetry_cell_setting' value 'Monoclinic' changed to 'monoclinic'
according to /home/saulius/struct/CIF-dictionaries/cif_core.dic
dictionary named 'cif_core.dic' version 2.4.1 from 2010-06-29.

Automatic conversion script
Id: cif_fix_values 1715 2011-07-08 13:25:40Z adriana 
;
_cod_original_sg_symbol_Hall ' -P 2ybc'
_cod_original_sg_symbol_H-M 'P2(1)/c  '
_cod_database_code 4063688

loop_
_symmetry_equiv_pos_as_xyz
'x, y, z'
'-x, y+1/2, -z+1/2'
'-x, -y, -z'
'x, -y-1/2, z-1/2'

loop_
_atom_site_label
_atom_site_type_symbol
_atom_site_fract_x
_atom_site_fract_y
_atom_site_fract_z
_atom_site_U_iso_or_equiv
_atom_site_adp_type
_atom_site_occupancy
_atom_site_symmetry_multiplicity
_atom_site_calc_flag
_atom_site_refinement_flags
Mo2 Mo 0.25764(2) 0.388710(12) 0.364869(11) 0.01615(7) Uani 1 1 d .
C45 C 0.4413(3) 0.57294(15) 0.38173(14) 0.0236(6) Uani 1 1 d .
H45 H 0.4559 0.5492 0.4228 0.028 Uiso 1 1 calc R
C33 C 0.1365(2) 0.47909(15) 0.32179(13) 0.0205(6) Uani 1 1 d .
H33 H 0.1265 0.4862 0.2750 0.025 Uiso 1 1 calc R
C31 C 0.1022(2) 0.44237(15) 0.43128(13) 0.0204(6) Uani 1 1 d .
C35 C 0.2043(2) 0.49139(14) 0.43499(13) 0.0189(6) Uani 1 1 d .
C34 C 0.2327(3) 0.51116(14) 0.36605(13) 0.0194(6) Uani 1 1 d .
C28 C 0.3577(3) 0.28620(15) 0.40030(16) 0.0294(7) Uani 1 1 d .
C27 C 0.2312(3) 0.28252(16) 0.41810(16) 0.0294(7) Uani 1 1 d .
H27 H 0.2035 0.2799 0.4622 0.035 Uiso 1 1 calc R
C40 C 0.3281(3) 0.56239(14) 0.34418(13) 0.0197(6) Uani 1 1 d .
C41 C 0.3099(3) 0.59820(15) 0.28264(14) 0.0245(6) Uani 1 1 d .
H41 H 0.2353 0.5920 0.2568 0.029 Uiso 1 1 calc R
C25 C 0.2300(3) 0.28847(15) 0.30118(16) 0.0294(7) Uani 1 1 d .
H25 H 0.2034 0.2906 0.2555 0.035 Uiso 1 1 calc R
C44 C 0.5316(3) 0.61831(15) 0.35843(15) 0.0272(6) Uani 1 1 d .
H44 H 0.6059 0.6254 0.3842 0.033 Uiso 1 1 calc R
C39 C 0.0567(3) 0.41162(16) 0.49132(14) 0.0262(6) Uani 1 1 d .
H39 H -0.0070 0.3779 0.4889 0.031 Uiso 1 1 calc R
C42 C 0.4012(3) 0.64295(16) 0.25938(15) 0.0295(7) Uani 1 1 d .
H42 H 0.3877 0.6663 0.2181 0.035 Uiso 1 1 calc R
O2 O 0.4211(2) 0.44073(12) 0.24605(13) 0.0450(6) Uani 1 1 d .
C46 C 0.3650(3) 0.42091(16) 0.28999(16) 0.0293(7) Uani 1 1 d .
C24 C 0.3568(3) 0.28971(15) 0.32766(16) 0.0298(7) Uani 1 1 d .
H24 H 0.4276 0.2924 0.3018 0.036 Uiso 1 1 calc R
C32 C 0.0606(3) 0.43544(15) 0.36061(14) 0.0223(6) Uani 1 1 d .
H32 H -0.0050 0.4071 0.3437 0.027 Uiso 1 1 calc R
C37 C 0.2037(3) 0.48555(17) 0.55680(14) 0.0301(7) Uani 1 1 d .
H37 H 0.2333 0.5008 0.5995 0.036 Uiso 1 1 calc R
C36 C 0.2524(3) 0.51432(16) 0.50034(14) 0.0249(6) Uani 1 1 d .
H36 H 0.3157 0.5481 0.5042 0.030 Uiso 1 1 calc R
C38 C 0.1088(3) 0.43289(17) 0.55232(15) 0.0303(7) Uani 1 1 d .
H38 H 0.0817 0.4124 0.5921 0.036 Uiso 1 1 calc R
C29 C 0.4623(3) 0.31463(18) 0.44573(17) 0.0356(8) Uani 1 1 d .
H29A H 0.5442 0.3040 0.4288 0.043 Uiso 1 1 calc R
H29B H 0.4579 0.2979 0.4922 0.043 Uiso 1 1 calc R
C30 C 0.4294(3) 0.39275(17) 0.43890(17) 0.0349(8) Uani 1 1 d .
H30A H 0.4974 0.4195 0.4202 0.042 Uiso 1 1 calc R
H30B H 0.4088 0.4130 0.4823 0.042 Uiso 1 1 calc R
C43 C 0.5121(3) 0.65310(16) 0.29701(16) 0.0307(7) Uani 1 1 d .
H43 H 0.5733 0.6832 0.2812 0.037 Uiso 1 1 calc R
Mo1 Mo 0.21800(2) 0.860854(12) 0.405985(11) 0.01634(7) Uani 1 1 d .
O1 O 0.0145(2) 0.90075(12) 0.29275(12) 0.0410(6) Uani 1 1 d .
C13 C 0.2954(2) 0.97701(14) 0.44812(14) 0.0205(6) Uani 1 1 d .
C3 C 0.0955(3) 0.76237(15) 0.38932(15) 0.0278(7) Uani 1 1 d .
H3 H 0.0161 0.7647 0.3678 0.033 Uiso 1 1 calc R
C23 C 0.0866(3) 0.88691(15) 0.33516(15) 0.0255(6) Uani 1 1 d .
C16 C 0.4192(3) 0.89520(16) 0.39364(15) 0.0269(6) Uani 1 1 d .
H16 H 0.4779 0.8600 0.3860 0.032 Uiso 1 1 calc R
C1 C 0.3079(3) 0.75067(16) 0.40729(16) 0.0310(7) Uani 1 1 d .
H1 H 0.3928 0.7439 0.4004 0.037 Uiso 1 1 calc R
C6 C 0.0386(3) 0.80856(17) 0.50721(16) 0.0316(7) Uani 1 1 d .
H6A H 0.0552 0.7962 0.5547 0.038 Uiso 1 1 calc R
H6B H -0.0499 0.8021 0.4950 0.038 Uiso 1 1 calc R
C7 C 0.0844(3) 0.88325(16) 0.49077(14) 0.0253(6) Uani 1 1 d .
H7A H 0.1279 0.9049 0.5299 0.030 Uiso 1 1 calc R
H7B H 0.0155 0.9135 0.4751 0.030 Uiso 1 1 calc R
C22 C 0.0691(3) 1.05527(15) 0.36381(14) 0.0261(6) Uani 1 1 d .
H22 H 0.0401 1.0358 0.4036 0.031 Uiso 1 1 calc R
C8 C 0.3887(3) 0.92327(15) 0.45902(15) 0.0238(6) Uani 1 1 d .
C17 C 0.1832(3) 1.03291(15) 0.33994(14) 0.0230(6) Uani 1 1 d .
C14 C 0.2632(3) 0.97933(15) 0.37597(14) 0.0221(6) Uani 1 1 d .
C4 C 0.1219(3) 0.76891(15) 0.46049(14) 0.0259(6) Uani 1 1 d .
C18 C 0.2243(3) 1.06259(16) 0.27976(15) 0.0286(7) Uani 1 1 d .
H18 H 0.3000 1.0479 0.2627 0.034 Uiso 1 1 calc R
C2 C 0.2102(3) 0.75167(15) 0.35617(15) 0.0305(7) Uani 1 1 d .
H2 H 0.2190 0.7464 0.3096 0.037 Uiso 1 1 calc R
C19 C 0.1533(3) 1.11359(16) 0.24532(15) 0.0333(7) Uani 1 1 d .
H19 H 0.1819 1.1333 0.2056 0.040 Uiso 1 1 calc R
C21 C -0.0022(3) 1.10628(15) 0.32909(15) 0.0285(7) Uani 1 1 d .
H21 H -0.0784 1.1209 0.3457 0.034 Uiso 1 1 calc R
C15 C 0.3444(3) 0.93057(16) 0.34317(15) 0.0262(6) Uani 1 1 d .
H15 H 0.3473 0.9235 0.2964 0.031 Uiso 1 1 calc R
C20 C 0.0402(3) 1.13537(16) 0.26976(15) 0.0316(7) Uani 1 1 d .
H20 H -0.0075 1.1695 0.2464 0.038 Uiso 1 1 calc R
C5 C 0.2531(3) 0.76195(15) 0.47150(15) 0.0280(7) Uani 1 1 d .
H5 H 0.2967 0.7643 0.5135 0.034 Uiso 1 1 calc R
C9 C 0.4365(3) 0.90848(17) 0.52679(16) 0.0297(7) Uani 1 1 d .
H9 H 0.4945 0.8725 0.5350 0.036 Uiso 1 1 calc R
C10 C 0.3952(3) 0.94814(17) 0.57872(16) 0.0332(7) Uani 1 1 d .
H10 H 0.4245 0.9384 0.6230 0.040 Uiso 1 1 calc R
C12 C 0.2576(3) 1.01897(15) 0.50352(14) 0.0246(6) Uani 1 1 d .
H12 H 0.1999 1.0555 0.4967 0.029 Uiso 1 1 calc R
C11 C 0.3081(3) 1.00432(16) 0.56707(15) 0.0292(7) Uani 1 1 d .
H11 H 0.2851 1.0318 0.6037 0.035 Uiso 1 1 calc R
F1 F 0.21415(19) 0.22766(11) 0.10928(14) 0.0593(7) Uani 1 1 d .
F2 F 0.3607(2) 0.29891(13) 0.16143(10) 0.0565(6) Uani 1 1 d .
F4 F 0.3287(2) 0.30383(15) 0.04876(11) 0.0698(8) Uani 1 1 d .
F3 F 0.1819(2) 0.34410(12) 0.11702(16) 0.0715(8) Uani 1 1 d .
F5 F 0.2819(3) 0.73946(15) 0.13473(12) 0.0771(8) Uani 1 1 d .
F6 F 0.1391(2) 0.78876(16) 0.20025(11) 0.0646(7) Uani 1 1 d .
F7 F 0.3328(3) 0.8322(2) 0.19634(15) 0.1013(12) Uani 1 1 d .
F8 F 0.1940(3) 0.84062(14) 0.10327(12) 0.0732(8) Uani 1 1 d .
B2 B 0.2366(4) 0.8039(2) 0.15926(19) 0.0393(9) Uani 1 1 d .
C26 C 0.1525(3) 0.28345(15) 0.35712(15) 0.0282(7) Uani 1 1 d .
H26 H 0.0652 0.2811 0.3548 0.034 Uiso 1 1 calc R
B1 B 0.2713(3) 0.29345(18) 0.10864(17) 0.0270(7) Uiso 1 1 d .

loop_
_atom_site_aniso_label
_atom_site_aniso_U_11
_atom_site_aniso_U_22
_atom_site_aniso_U_33
_atom_site_aniso_U_23
_atom_site_aniso_U_13
_atom_site_aniso_U_12
Mo2 0.01386(13) 0.01949(13) 0.01516(12) -0.00182(8) 0.00132(9) -0.00140(9)
C45 0.0253(16) 0.0216(15) 0.0237(14) 0.0014(11) -0.0009(12) -0.0002(12)
C33 0.0178(14) 0.0263(15) 0.0169(13) -0.0012(11) -0.0031(11) 0.0024(11)
C31 0.0152(14) 0.0251(15) 0.0211(14) -0.0034(11) 0.0032(11) 0.0045(11)
C35 0.0161(14) 0.0223(14) 0.0182(13) -0.0018(11) 0.0003(10) 0.0049(11)
C34 0.0197(14) 0.0214(14) 0.0169(13) -0.0007(10) -0.0020(11) 0.0036(11)
C28 0.0309(18) 0.0193(15) 0.0382(17) 0.0046(12) 0.0042(13) 0.0052(12)
C27 0.0328(18) 0.0236(16) 0.0324(16) 0.0066(12) 0.0076(13) -0.0013(13)
C40 0.0219(15) 0.0168(13) 0.0205(13) -0.0036(10) 0.0008(11) 0.0013(11)
C41 0.0275(16) 0.0225(15) 0.0234(14) -0.0007(11) -0.0007(12) 0.0044(12)
C25 0.0361(18) 0.0222(15) 0.0302(16) -0.0073(12) 0.0045(13) -0.0059(13)
C44 0.0212(16) 0.0250(15) 0.0354(16) -0.0029(12) -0.0001(12) -0.0014(12)
C39 0.0219(15) 0.0305(16) 0.0268(15) 0.0001(12) 0.0080(12) 0.0044(12)
C42 0.0397(19) 0.0234(15) 0.0263(15) 0.0052(12) 0.0092(13) 0.0066(13)
O2 0.0560(16) 0.0319(13) 0.0502(15) 0.0016(11) 0.0367(13) -0.0005(11)
C46 0.0310(18) 0.0231(16) 0.0346(17) -0.0035(13) 0.0091(14) 0.0011(13)
C24 0.0326(18) 0.0197(15) 0.0381(17) -0.0041(12) 0.0132(14) 0.0002(12)
C32 0.0150(14) 0.0283(15) 0.0234(14) -0.0039(11) -0.0020(11) 0.0012(11)
C37 0.0302(17) 0.0416(19) 0.0183(14) -0.0050(12) -0.0014(12) 0.0107(14)
C36 0.0214(15) 0.0300(16) 0.0229(14) -0.0072(12) -0.0024(11) 0.0041(12)
C38 0.0312(18) 0.0381(18) 0.0225(15) 0.0042(13) 0.0090(12) 0.0107(14)
C29 0.0252(17) 0.0411(19) 0.0400(18) 0.0079(15) -0.0025(14) 0.0081(14)
C30 0.0256(17) 0.0366(18) 0.0411(18) -0.0060(14) -0.0145(14) 0.0066(14)
C43 0.0304(18) 0.0226(15) 0.0401(18) 0.0031(13) 0.0135(14) -0.0019(12)
Mo1 0.01558(13) 0.01955(13) 0.01396(12) 0.00033(8) 0.00146(9) 0.00409(9)
O1 0.0460(14) 0.0392(13) 0.0358(12) 0.0063(10) -0.0186(11) 0.0056(11)
C13 0.0150(14) 0.0212(14) 0.0258(14) 0.0024(11) 0.0045(11) -0.0033(11)
C3 0.0318(17) 0.0193(14) 0.0315(16) -0.0013(12) -0.0054(13) -0.0016(12)
C23 0.0285(17) 0.0224(15) 0.0255(15) 0.0007(12) -0.0001(13) 0.0027(12)
C16 0.0168(15) 0.0306(16) 0.0340(16) -0.0002(13) 0.0084(12) 0.0030(12)
C1 0.0337(18) 0.0227(16) 0.0364(17) 0.0012(13) 0.0002(14) 0.0118(13)
C6 0.0321(18) 0.0353(18) 0.0281(16) -0.0005(13) 0.0084(13) -0.0083(14)
C7 0.0233(16) 0.0309(16) 0.0225(14) -0.0042(12) 0.0105(12) -0.0015(12)
C22 0.0326(17) 0.0265(15) 0.0194(14) -0.0004(11) 0.0032(12) 0.0050(12)
C8 0.0161(14) 0.0252(15) 0.0301(15) 0.0010(12) 0.0008(12) -0.0022(11)
C17 0.0291(16) 0.0208(14) 0.0193(13) 0.0012(11) 0.0018(12) -0.0013(12)
C14 0.0197(15) 0.0238(15) 0.0235(14) 0.0030(11) 0.0082(11) -0.0008(11)
C4 0.0325(17) 0.0190(14) 0.0264(15) 0.0041(11) 0.0009(12) -0.0049(12)
C18 0.0309(17) 0.0298(16) 0.0256(15) 0.0037(12) 0.0055(13) -0.0025(13)
C2 0.045(2) 0.0205(15) 0.0257(15) -0.0055(12) -0.0006(14) 0.0088(13)
C19 0.045(2) 0.0296(17) 0.0247(15) 0.0086(13) -0.0033(14) -0.0087(14)
C21 0.0313(17) 0.0254(16) 0.0284(15) -0.0062(12) -0.0047(13) 0.0059(13)
C15 0.0234(16) 0.0321(17) 0.0240(14) 0.0025(12) 0.0119(12) 0.0002(12)
C20 0.043(2) 0.0207(15) 0.0302(16) 0.0017(12) -0.0123(14) 0.0002(13)
C5 0.0340(17) 0.0231(15) 0.0263(15) 0.0065(12) -0.0050(13) 0.0038(12)
C9 0.0215(16) 0.0310(16) 0.0358(17) 0.0028(13) -0.0065(13) -0.0026(12)
C10 0.0340(18) 0.0356(18) 0.0291(16) 0.0008(13) -0.0088(13) -0.0072(14)
C12 0.0209(15) 0.0245(15) 0.0286(15) -0.0019(12) 0.0040(12) -0.0026(12)
C11 0.0312(17) 0.0302(16) 0.0263(15) -0.0055(12) 0.0015(13) -0.0070(13)
F1 0.0367(12) 0.0305(11) 0.109(2) 0.0160(12) -0.0098(12) -0.0104(9)
F2 0.0459(13) 0.0830(17) 0.0396(11) 0.0187(11) -0.0102(9) -0.0253(12)
F4 0.0845(18) 0.0869(19) 0.0395(12) -0.0221(12) 0.0205(12) -0.0384(15)
F3 0.0336(12) 0.0415(13) 0.139(2) -0.0137(14) 0.0030(13) 0.0053(10)
F5 0.112(2) 0.0762(18) 0.0425(13) 0.0040(12) -0.0024(13) 0.0487(16)
F6 0.0361(12) 0.119(2) 0.0386(12) 0.0060(13) 0.0045(10) -0.0086(13)
F7 0.0613(18) 0.165(3) 0.0779(19) -0.052(2) 0.0117(14) -0.048(2)
F8 0.106(2) 0.0615(16) 0.0527(14) 0.0201(12) 0.0132(14) 0.0392(15)
B2 0.028(2) 0.062(3) 0.0278(19) -0.0033(18) 0.0002(16) 0.0088(18)
C26 0.0269(17) 0.0220(15) 0.0362(17) -0.0036(12) 0.0046(13) -0.0091(12)

loop_
_atom_type_symbol
_atom_type_description
_atom_type_scat_dispersion_real
_atom_type_scat_dispersion_imag
_atom_type_scat_source
C C 0.0033 0.0016 'International Tables Vol C Tables 4.2.6.8 and 6.1.1.4'
H H 0.0000 0.0000 'International Tables Vol C Tables 4.2.6.8 and 6.1.1.4'
B B 0.0013 0.0007 'International Tables Vol C Tables 4.2.6.8 and 6.1.1.4'
F F 0.0171 0.0103 'International Tables Vol C Tables 4.2.6.8 and 6.1.1.4'
O O 0.0106 0.0060 'International Tables Vol C Tables 4.2.6.8 and 6.1.1.4'
Mo Mo -1.6832 0.6857 'International Tables Vol C Tables 4.2.6.8 and 6.1.1.4'

loop_
_geom_angle_atom_site_label_1
_geom_angle_atom_site_label_2
_geom_angle_atom_site_label_3
_geom_angle
C46 Mo2 C32 114.37(11)
C46 Mo2 C33 80.31(11)
C32 Mo2 C33 35.93(10)
C46 Mo2 C25 85.03(12)
C32 Mo2 C25 101.94(11)
C33 Mo2 C25 111.25(11)
C46 Mo2 C30 89.42(13)
C32 Mo2 C30 136.08(11)
C33 Mo2 C30 129.32(11)
C25 Mo2 C30 117.12(12)
C46 Mo2 C26 120.76(11)
C32 Mo2 C26 83.54(11)
C33 Mo2 C26 111.16(11)
C25 Mo2 C26 35.90(11)
C30 Mo2 C26 116.55(12)
C46 Mo2 C24 74.09(11)
C32 Mo2 C24 138.18(11)
C33 Mo2 C24 139.19(10)
C25 Mo2 C24 36.34(11)
C30 Mo2 C24 82.12(12)
C26 Mo2 C24 59.84(11)
C46 Mo2 C27 133.65(12)
C32 Mo2 C27 103.01(11)
C33 Mo2 C27 138.44(10)
C25 Mo2 C27 60.40(11)
C30 Mo2 C27 81.38(12)
C26 Mo2 C27 36.46(11)
C24 Mo2 C27 59.70(11)
C46 Mo2 C28 101.90(12)
C32 Mo2 C28 138.66(11)
C33 Mo2 C28 171.27(10)
C25 Mo2 C28 60.87(11)
C30 Mo2 C28 59.36(11)
C26 Mo2 C28 60.39(11)
C24 Mo2 C28 36.25(11)
C27 Mo2 C28 35.73(11)
C46 Mo2 C34 76.95(11)
C32 Mo2 C34 60.60(10)
C33 Mo2 C34 36.53(9)
C25 Mo2 C34 144.93(10)
C30 Mo2 C34 92.79(10)
C26 Mo2 C34 144.10(10)
C24 Mo2 C34 150.61(10)
C27 Mo2 C34 148.32(10)
C28 Mo2 C34 152.13(10)
C46 Mo2 C31 135.14(11)
C32 Mo2 C31 36.03(9)
C33 Mo2 C31 59.23(9)
C25 Mo2 C31 125.36(10)
C30 Mo2 C31 101.15(11)
C26 Mo2 C31 93.25(10)
C24 Mo2 C31 150.13(10)
C27 Mo2 C31 91.17(10)
C28 Mo2 C31 121.10(10)
C34 Mo2 C31 59.26(10)
C46 Mo2 C35 109.02(11)
C32 Mo2 C35 58.54(9)
C33 Mo2 C35 58.36(9)
C25 Mo2 C35 159.10(10)
C30 Mo2 C35 79.40(10)
C26 Mo2 C35 126.80(10)
C24 Mo2 C35 161.20(10)
C27 Mo2 C35 113.59(10)
C28 Mo2 C35 127.58(10)
C34 Mo2 C35 35.08(9)
C31 Mo2 C35 34.25(9)
C44 C45 C40 120.7(3)
C32 C33 C34 109.2(2)
C32 C33 Mo2 71.83(16)
C34 C33 Mo2 73.65(15)
C39 C31 C35 120.8(2)
C39 C31 C32 131.3(3)
C35 C31 C32 107.9(2)
C39 C31 Mo2 123.59(19)
C35 C31 Mo2 75.99(15)
C32 C31 Mo2 67.97(15)
C36 C35 C31 119.0(2)
C36 C35 C34 132.8(3)
C31 C35 C34 108.1(2)
C36 C35 Mo2 131.30(19)
C31 C35 Mo2 69.77(15)
C34 C35 Mo2 67.51(14)
C33 C34 C35 106.3(2)
C33 C34 C40 125.2(2)
C35 C34 C40 127.9(2)
C33 C34 Mo2 69.83(15)
C35 C34 Mo2 77.41(15)
C40 C34 Mo2 124.52(18)
C27 C28 C24 106.7(3)
C27 C28 C29 124.3(3)
C24 C28 C29 123.4(3)
C27 C28 Mo2 71.48(17)
C24 C28 Mo2 71.17(16)
C29 C28 Mo2 101.49(19)
C28 C27 C26 108.8(3)
C28 C27 Mo2 72.79(17)
C26 C27 Mo2 71.71(16)
C41 C40 C45 118.1(3)
C41 C40 C34 120.0(2)
C45 C40 C34 121.8(2)
C42 C41 C40 120.9(3)
C26 C25 C24 107.2(3)
C26 C25 Mo2 72.16(16)
C24 C25 Mo2 71.94(16)
C43 C44 C45 120.4(3)
C38 C39 C31 118.0(3)
C43 C42 C41 120.4(3)
O2 C46 Mo2 176.7(3)
C25 C24 C28 109.1(3)
C25 C24 Mo2 71.72(17)
C28 C24 Mo2 72.58(17)
C33 C32 C31 108.0(2)
C33 C32 Mo2 72.25(15)
C31 C32 Mo2 76.00(15)
C36 C37 C38 121.9(3)
C37 C36 C35 118.5(3)
C39 C38 C37 121.6(3)
C28 C29 C30 97.7(2)
C29 C30 Mo2 101.4(2)
C42 C43 C44 119.5(3)
C23 Mo1 C16 119.53(12)
C23 Mo1 C7 91.29(12)
C16 Mo1 C7 130.61(11)
C23 Mo1 C2 85.04(11)
C16 Mo1 C2 103.27(11)
C7 Mo1 C2 117.98(11)
C23 Mo1 C15 83.82(11)
C16 Mo1 C15 36.14(11)
C7 Mo1 C15 133.65(10)
C2 Mo1 C15 107.50(11)
C23 Mo1 C3 73.96(11)
C16 Mo1 C3 138.99(11)
C7 Mo1 C3 83.39(11)
C2 Mo1 C3 36.30(12)
C15 Mo1 C3 137.56(11)
C23 Mo1 C5 133.34(12)
C16 Mo1 C5 99.42(11)
C7 Mo1 C5 80.35(11)
C2 Mo1 C5 60.31(11)
C15 Mo1 C5 133.55(11)
C3 Mo1 C5 59.55(11)
C23 Mo1 C1 120.85(11)
C16 Mo1 C1 82.24(11)
C7 Mo1 C1 115.79(11)
C2 Mo1 C1 35.95(11)
C15 Mo1 C1 105.90(11)
C3 Mo1 C1 59.81(11)
C5 Mo1 C1 36.36(11)
C23 Mo1 C4 101.47(11)
C16 Mo1 C4 135.14(11)
C7 Mo1 C4 59.71(11)
C2 Mo1 C4 60.61(11)
C15 Mo1 C4 166.01(11)
C3 Mo1 C4 35.97(10)
C5 Mo1 C4 35.71(11)
C1 Mo1 C4 60.24(12)
C23 Mo1 C8 133.25(11)
C16 Mo1 C8 36.16(10)
C7 Mo1 C8 94.48(10)
C2 Mo1 C8 130.61(11)
C15 Mo1 C8 59.39(10)
C3 Mo1 C8 152.79(10)
C5 Mo1 C8 93.31(10)
C1 Mo1 C8 97.83(11)
C4 Mo1 C8 121.30(10)
C23 Mo1 C14 74.71(11)
C16 Mo1 C14 59.88(10)
C7 Mo1 C14 98.44(10)
C2 Mo1 C14 138.68(10)
C15 Mo1 C14 35.89(10)
C3 Mo1 C14 148.65(10)
C5 Mo1 C14 151.77(10)
C1 Mo1 C14 140.52(11)
C4 Mo1 C14 158.00(10)
C8 Mo1 C14 58.54(10)
C23 Mo1 C13 103.10(10)
C16 Mo1 C13 58.59(10)
C7 Mo1 C13 78.47(10)
C2 Mo1 C13 161.85(11)
C15 Mo1 C13 58.23(10)
C3 Mo1 C13 161.58(10)
C5 Mo1 C13 119.57(10)
C1 Mo1 C13 132.09(10)
C4 Mo1 C13 131.44(10)
C8 Mo1 C13 34.27(9)
C14 Mo1 C13 34.57(9)
C12 C13 C8 120.1(3)
C12 C13 C14 132.3(3)
C8 C13 C14 107.5(2)
C12 C13 Mo1 130.58(19)
C8 C13 Mo1 68.77(16)
C14 C13 Mo1 68.80(15)
C4 C3 C2 109.1(3)
C4 C3 Mo1 72.68(16)
C2 C3 Mo1 71.69(17)
O1 C23 Mo1 177.3(3)
C15 C16 C8 108.0(3)
C15 C16 Mo1 72.83(17)
C8 C16 Mo1 75.90(16)
C2 C1 C5 107.9(3)
C2 C1 Mo1 71.70(16)
C5 C1 Mo1 71.75(16)
C4 C6 C7 97.4(2)
C6 C7 Mo1 101.43(18)
C21 C22 C17 120.9(3)
C9 C8 C13 119.5(3)
C9 C8 C16 132.2(3)
C13 C8 C16 108.2(2)
C9 C8 Mo1 123.0(2)
C13 C8 Mo1 76.96(16)
C16 C8 Mo1 67.95(16)
C22 C17 C18 118.5(3)
C22 C17 C14 122.6(2)
C18 C17 C14 118.9(3)
C15 C14 C13 107.5(2)
C15 C14 C17 124.7(2)
C13 C14 C17 126.5(2)
C15 C14 Mo1 68.81(16)
C13 C14 Mo1 76.64(16)
C17 C14 Mo1 130.21(19)
C5 C4 C3 107.1(3)
C5 C4 C6 124.1(3)
C3 C4 C6 123.2(3)
C5 C4 Mo1 71.57(16)
C3 C4 Mo1 71.35(16)
C6 C4 Mo1 101.19(18)
C19 C18 C17 120.6(3)
C1 C2 C3 107.2(3)
C1 C2 Mo1 72.34(17)
C3 C2 Mo1 72.01(16)
C20 C19 C18 120.3(3)
C20 C21 C22 119.9(3)
C16 C15 C14 108.7(2)
C16 C15 Mo1 71.03(16)
C14 C15 Mo1 75.30(16)
C19 C20 C21 119.9(3)
C4 C5 C1 108.7(3)
C4 C5 Mo1 72.72(16)
C1 C5 Mo1 71.89(16)
C10 C9 C8 118.6(3)
C9 C10 C11 121.6(3)
C11 C12 C13 118.3(3)
C12 C11 C10 121.7(3)
F7 B2 F8 117.0(4)
F7 B2 F6 110.1(3)
F8 B2 F6 110.4(3)
F7 B2 F5 105.4(3)
F8 B2 F5 105.8(3)
F6 B2 F5 107.6(4)
C25 C26 C27 108.2(3)
C25 C26 Mo2 71.94(16)
C27 C26 Mo2 71.84(16)
F4 B1 F3 110.2(3)
F4 B1 F2 108.4(3)
F3 B1 F2 108.5(3)
F4 B1 F1 110.6(3)
F3 B1 F1 108.7(3)
F2 B1 F1 110.4(3)

loop_
_geom_bond_atom_site_label_1
_geom_bond_atom_site_label_2
_geom_bond_distance
Mo2 C46 2.001(3)
Mo2 C32 2.276(3)
Mo2 C33 2.282(3)
Mo2 C25 2.284(3)
Mo2 C30 2.286(3)
Mo2 C26 2.287(3)
Mo2 C24 2.287(3)
Mo2 C27 2.289(3)
Mo2 C28 2.306(3)
Mo2 C34 2.332(3)
Mo2 C31 2.382(3)
Mo2 C35 2.464(3)
C45 C44 1.383(4)
C45 C40 1.399(4)
C33 C32 1.406(4)
C33 C34 1.447(4)
C31 C39 1.421(4)
C31 C35 1.429(4)
C31 C32 1.444(4)
C35 C36 1.428(4)
C35 C34 1.451(4)
C34 C40 1.482(4)
C28 C27 1.410(4)
C28 C24 1.429(4)
C28 C29 1.496(4)
C27 C26 1.431(4)
C40 C41 1.392(4)
C41 C42 1.383(4)
C25 C26 1.409(4)
C25 C24 1.425(4)
C44 C43 1.382(4)
C39 C38 1.359(4)
C42 C43 1.378(5)
O2 C46 1.136(4)
C37 C36 1.361(4)
C37 C38 1.419(5)
C29 C30 1.524(5)
Mo1 C23 1.990(3)
Mo1 C16 2.264(3)
Mo1 C7 2.280(3)
Mo1 C2 2.286(3)
Mo1 C15 2.288(3)
Mo1 C3 2.290(3)
Mo1 C5 2.292(3)
Mo1 C1 2.294(3)
Mo1 C4 2.307(3)
Mo1 C8 2.369(3)
Mo1 C14 2.373(3)
Mo1 C13 2.476(3)
O1 C23 1.138(4)
C13 C12 1.421(4)
C13 C8 1.431(4)
C13 C14 1.444(4)
C3 C4 1.420(4)
C3 C2 1.425(5)
C16 C15 1.412(4)
C16 C8 1.441(4)
C1 C2 1.414(4)
C1 C5 1.431(4)
C6 C4 1.507(4)
C6 C7 1.534(4)
C22 C21 1.388(4)
C22 C17 1.389(4)
C8 C9 1.431(4)
C17 C18 1.398(4)
C17 C14 1.483(4)
C14 C15 1.438(4)
C4 C5 1.410(4)
C18 C19 1.384(4)
C19 C20 1.381(5)
C21 C20 1.384(4)
C9 C10 1.356(5)
C10 C11 1.422(5)
C12 C11 1.366(4)
F1 B1 1.386(4)
F2 B1 1.380(4)
F4 B1 1.366(4)
F3 B1 1.366(4)
F5 B2 1.405(5)
F6 B2 1.373(5)
F7 B2 1.342(5)
F8 B2 1.361(4)
